data_1514034
loop_
_publ_author_name
'Wei, Y.-J.'
'Ehrenberg, H.'
'Bramnik, N. N.'
'Nikolowski, K.'
'Baehtz, C.'
'Fuess, H.'

_publ_section_title
;
 In situ synchrotron diffraction study of high temperature prepared
 orthorhombic Li Mn O2
;
_journal_coden_ASTM SSIOD3
_journal_name_full 'Solid State Ionics'
_journal_page_first 253
_journal_page_last 257
_journal_paper_doi 10.1016/j.ssi.2006.11.018
_journal_volume 178
_journal_year 2007
_chemical_formula_structural 'Li (Mn O2)'
_chemical_formula_sum 'Li Mn O2'
_chemical_name_systematic 'Lithium Manganate(III) - Ht'
_space_group_IT_number 59
_symmetry_Int_Tables_number 59
_symmetry_space_group_name_Hall '-P 2c 2a'
_symmetry_space_group_name_H-M 'P m n m :2'
_audit_creation_date 2007/08/01
_cell_angle_alpha 90.
_cell_angle_beta 90.
_cell_angle_gamma 90.
_cell_formula_units_Z 2
_cell_length_a 4.5725(1)
_cell_length_b 5.7419(2)
_cell_length_c 2.8037(1)
_cell_volume 73.611(4)
_refine_ls_R_factor_all 0.108
_cod_data_source_file 'data_LiMnO2melanie156501.cif'
_cod_data_source_block LiMnO2melanie156501.cif
_cod_original_cell_volume 73.61
_cod_original_sg_symbol_H-M 'P m n m Z'
_cod_original_formula_sum 'Li1 Mn1 O2'
_cod_database_code 1514034

loop_
_symmetry_equiv_pos_site_id
_symmetry_equiv_pos_as_xyz
1 'x+1/2, -y, z+1/2'
2 '-x, -y, z+1/2'
3 'x+1/2, -y, -z'
4 '-x, -y, -z'
5 '-x+1/2, y, -z+1/2'
6 'x, y, -z+1/2'
7 '-x+1/2, y, z'
8 'x, y, z'

loop_
_atom_site_label
_atom_site_type_symbol
_atom_site_symmetry_multiplicity
_atom_site_Wyckoff_symbol
_atom_site_fract_x
_atom_site_fract_y
_atom_site_fract_z
_atom_site_occupancy
_atom_site_attached_hydrogens
_atom_site_B_iso_or_equiv
Li1 Li1+ 2 a 0.250 0.08838 0.250 0.857 0 1.0
Li2 Li1+ 2 a 0.250 0.62050 0.250 0.143 0 1.0
Mn1 Mn3+ 2 a 0.250 0.08838 0.250 0.143 0 0.5
Mn2 Mn3+ 2 a 0.250 0.62050 0.250 0.857 0 0.5
O1 O2- 2 b 0.750 0.14357 0.250 1. 0 1.0
O2 O2- 2 b 0.750 0.62629 0.250 1. 0 1.0

loop_
_atom_type_symbol
_atom_type_oxidation_number
Li1+ 1
Mn3+ 3
O2- -2
